data_7037839
loop_
_publ_author_name
'Song, Li-Cheng'
'Zhu, An-Guo'
'Guo, Yuan-Qiang'

_publ_section_title
;
 Synthesis, characterization, and H/D exchange of \m-hydride-containing
 [FeFe]-hydrogenase subsite models formed by protonation reactions of
 (\m-TDT)Fe2(CO)4(PMe3)2 (TDT = SCH2SCH2S) with protic acids.
;
_journal_issue 12
_journal_name_full 'Dalton transactions (Cambridge, England : 2003)'
_journal_page_first 5021
_journal_page_last 5029
_journal_paper_doi 10.1039/c5dt04297f
_journal_volume 45
_journal_year 2016
_chemical_formula_sum 'C12 H23 B F4 Fe2 O4 P2 S3'
_chemical_formula_weight 587.93
_chemical_name_systematic 'compound 5'
_space_group_IT_number 14
_symmetry_cell_setting monoclinic
_symmetry_space_group_name_Hall '-P 2ybc'
_symmetry_space_group_name_H-M 'P 1 21/c 1'
_atom_sites_solution_hydrogens geom
_atom_sites_solution_primary direct
_atom_sites_solution_secondary difmap
_audit_creation_method SHELXL-97
_audit_update_record
;
2015-09-25 deposited with the CCDC.
2016-01-04 downloaded from the CCDC.
;
_cell_angle_alpha 90.00
_cell_angle_beta 111.970(3)
_cell_angle_gamma 90.00
_cell_formula_units_Z 8
_cell_length_a 13.2814(7)
_cell_length_b 17.4609(9)
_cell_length_c 21.0295(9)
_cell_measurement_temperature 296(2)
_cell_volume 4522.7(4)
_computing_structure_refinement 'SHELXL-97 (Sheldrick, 1997)'
_computing_structure_solution 'SHELXS-97 (Sheldrick, 1990)'
_diffrn_ambient_temperature 296(2)
_diffrn_measured_fraction_theta_full 1.000
_diffrn_measured_fraction_theta_max 1.000
_diffrn_measurement_device_type 'CCD area detector'
_diffrn_measurement_method 'phi and omega scans'
_diffrn_radiation_monochromator graphite
_diffrn_radiation_source 'fine-focus sealed tube'
_diffrn_radiation_type MoK\a
_diffrn_radiation_wavelength 0.71073
_diffrn_reflns_av_R_equivalents 0.0408
_diffrn_reflns_av_sigmaI/netI 0.0401
_diffrn_reflns_limit_h_max 9
_diffrn_reflns_limit_h_min -15
_diffrn_reflns_limit_k_max 20
_diffrn_reflns_limit_k_min -20
_diffrn_reflns_limit_l_max 25
_diffrn_reflns_limit_l_min -20
_diffrn_reflns_number 25853
_diffrn_reflns_theta_full 25.01
_diffrn_reflns_theta_max 25.01
_diffrn_reflns_theta_min 1.57
_exptl_absorpt_coefficient_mu 1.750
_exptl_absorpt_correction_T_max 0.7671
_exptl_absorpt_correction_T_min 0.7436
_exptl_crystal_colour red
_exptl_crystal_density_diffrn 1.727
_exptl_crystal_density_method 'not measured'
_exptl_crystal_description block
_exptl_crystal_F_000 2384
_exptl_crystal_size_max 0.18
_exptl_crystal_size_mid 0.17
_exptl_crystal_size_min 0.16
_refine_diff_density_max 1.926
_refine_diff_density_min -1.698
_refine_diff_density_rms 0.152
_refine_ls_extinction_method none
_refine_ls_goodness_of_fit_ref 0.925
_refine_ls_hydrogen_treatment mixed
_refine_ls_matrix_type full
_refine_ls_number_parameters 588
_refine_ls_number_reflns 7967
_refine_ls_number_restraints 219
_refine_ls_restrained_S_all 1.087
_refine_ls_R_factor_all 0.0853
_refine_ls_R_factor_gt 0.0669
_refine_ls_shift/su_max 0.001
_refine_ls_shift/su_mean 0.000
_refine_ls_structure_factor_coef Fsqd
_refine_ls_weighting_details 'calc w=1/[\s^2^(Fo^2^)+(0.0956P)^2^+46.8455P] where P=(Fo^2^+2Fc^2^)/3'
_refine_ls_weighting_scheme calc
_refine_ls_wR_factor_gt 0.1693
_refine_ls_wR_factor_ref 0.1865
_reflns_number_gt 6118
_reflns_number_total 7967
_reflns_threshold_expression >2sigma(I)
_cod_data_source_file c5dt04297f2.cif
_cod_data_source_block 5
_cod_depositor_comments 'Adding full bibliography for 7037836--7037840.cif.'
_cod_original_sg_symbol_H-M p21/c
_cod_database_code 7037839

loop_
_symmetry_equiv_pos_as_xyz
'x, y, z'
'-x, y+1/2, -z+1/2'
'-x, -y, -z'
'x, -y-1/2, z-1/2'

loop_
_atom_site_label
_atom_site_type_symbol
_atom_site_fract_x
_atom_site_fract_y
_atom_site_fract_z
_atom_site_U_iso_or_equiv
_atom_site_adp_type
_atom_site_occupancy
_atom_site_symmetry_multiplicity
_atom_site_calc_flag
_atom_site_refinement_flags
_atom_site_disorder_assembly
_atom_site_disorder_group
Fe1 Fe 0.39963(7) 0.70750(5) 0.18787(6) 0.0194(3) Uani 1 1 d D . .
H H 0.5031 0.7507 0.2387 0.029 Uiso 1 1 d R A .
Fe2 Fe 0.58200(9) 0.69035(8) 0.28883(6) 0.0388(4) Uani 1 1 d DU A .
Fe3 Fe 0.89854(7) 0.46300(5) 0.69033(5) 0.0118(2) Uani 1 1 d . . .
HA H 1.0017 0.5022 0.7456 0.018 Uiso 1 1 d R . .
Fe4 Fe 1.08098(7) 0.43767(5) 0.78940(5) 0.0138(2) Uani 1 1 d . . .
P1 P 0.41767(14) 0.77548(10) 0.10252(9) 0.0183(4) Uani 1 1 d . . .
P3 P 0.91568(13) 0.53768(10) 0.60826(9) 0.0161(4) Uani 1 1 d . . .
P4 P 1.09383(16) 0.50993(11) 0.88087(10) 0.0256(5) Uani 1 1 d . . .
S4 S 1.03244(13) 0.38875(9) 0.68129(8) 0.0142(4) Uani 1 1 d . . .
S5 S 0.99818(15) 0.24094(10) 0.74907(10) 0.0232(4) Uani 1 1 d . . .
S6 S 0.91845(13) 0.39524(9) 0.78633(8) 0.0162(4) Uani 1 1 d . . .
O1 O 0.2267(5) 0.6108(4) 0.0977(4) 0.060(2) Uani 1 1 d . . .
O2 O 0.2647(4) 0.8292(3) 0.2081(3) 0.0291(12) Uani 1 1 d . . .
O3 O 0.7657(4) 0.7634(4) 0.2709(3) 0.0402(15) Uani 1 1 d . . .
O4 O 0.7275(7) 0.5802(6) 0.3835(5) 0.101(3) Uani 1 1 d U . .
O5 O 0.7655(5) 0.5817(4) 0.7178(4) 0.0441(16) Uani 1 1 d . . .
O6 O 0.7236(4) 0.3688(3) 0.5984(3) 0.0298(13) Uani 1 1 d . . .
O7 O 1.2244(4) 0.3206(3) 0.8763(3) 0.0319(13) Uani 1 1 d . . .
O8 O 1.2632(4) 0.5178(3) 0.7741(3) 0.0363(14) Uani 1 1 d . . .
C3 C 0.3865(8) 0.7234(5) 0.0228(5) 0.042(2) Uani 1 1 d . . .
H3A H 0.3122 0.7069 0.0062 0.063 Uiso 1 1 calc R A .
H3B H 0.4332 0.6795 0.0305 0.063 Uiso 1 1 calc R . .
H3C H 0.3977 0.7562 -0.0106 0.063 Uiso 1 1 calc R . .
C4 C 0.3320(9) 0.8585(6) 0.0775(5) 0.054(3) Uani 1 1 d . . .
H4A H 0.3451 0.8909 0.1166 0.081 Uiso 1 1 calc R A .
H4B H 0.2573 0.8428 0.0596 0.081 Uiso 1 1 calc R . .
H4C H 0.3478 0.8861 0.0428 0.081 Uiso 1 1 calc R . .
C5 C 0.5530(7) 0.8125(5) 0.1215(4) 0.0323(19) Uani 1 1 d . . .
H5A H 0.5539 0.8425 0.0834 0.048 Uiso 1 1 calc R A .
H5B H 0.6030 0.7706 0.1292 0.048 Uiso 1 1 calc R . .
H5C H 0.5738 0.8440 0.1618 0.048 Uiso 1 1 calc R . .
P2 P 0.5966(3) 0.7872(2) 0.37277(17) 0.0239(7) Uani 0.588(4) 1 d PDU A 1
C6 C 0.4648(9) 0.8260(9) 0.3580(8) 0.045(4) Uani 0.588(4) 1 d PD A 1
H6A H 0.4677 0.8558 0.3970 0.067 Uiso 0.588(4) 1 calc PR A 1
H6B H 0.4137 0.7850 0.3512 0.067 Uiso 0.588(4) 1 calc PR A 1
H6C H 0.4425 0.8580 0.3180 0.067 Uiso 0.588(4) 1 calc PR A 1
C7 C 0.6835(11) 0.8633(7) 0.3698(7) 0.063(5) Uani 0.588(4) 1 d PD A 1
H7A H 0.6588 0.8840 0.3243 0.094 Uiso 0.588(4) 1 calc PR A 1
H7B H 0.7562 0.8444 0.3822 0.094 Uiso 0.588(4) 1 calc PR A 1
H7C H 0.6823 0.9027 0.4014 0.094 Uiso 0.588(4) 1 calc PR A 1
C8 C 0.6482(12) 0.7464(8) 0.4572(4) 0.059(4) Uani 0.588(4) 1 d PD A 1
H8A H 0.7252 0.7390 0.4716 0.088 Uiso 0.588(4) 1 calc PR A 1
H8B H 0.6136 0.6980 0.4567 0.088 Uiso 0.588(4) 1 calc PR A 1
H8C H 0.6335 0.7804 0.4885 0.088 Uiso 0.588(4) 1 calc PR A 1
P2' P 0.5810(4) 0.7476(3) 0.3756(2) 0.0239(7) Uani 0.412(4) 1 d PDU A 2
C6' C 0.4633(14) 0.8111(12) 0.3663(10) 0.045(4) Uani 0.412(4) 1 d PD A 2
H6'A H 0.4003 0.7804 0.3599 0.067 Uiso 0.412(4) 1 calc PR A 2
H6'B H 0.4491 0.8440 0.3273 0.067 Uiso 0.412(4) 1 calc PR A 2
H6'C H 0.4798 0.8417 0.4069 0.067 Uiso 0.412(4) 1 calc PR A 2
C7' C 0.6956(14) 0.8175(11) 0.4137(9) 0.063(5) Uani 0.412(4) 1 d PD A 2
H7'A H 0.7043 0.8284 0.4602 0.094 Uiso 0.412(4) 1 calc PR A 2
H7'B H 0.6794 0.8640 0.3874 0.094 Uiso 0.412(4) 1 calc PR A 2
H7'C H 0.7615 0.7958 0.4128 0.094 Uiso 0.412(4) 1 calc PR A 2
C8' C 0.5914(19) 0.6892(11) 0.4512(6) 0.059(4) Uani 0.412(4) 1 d PD A 2
H8'A H 0.6030 0.7222 0.4898 0.088 Uiso 0.412(4) 1 calc PR A 2
H8'B H 0.6511 0.6542 0.4615 0.088 Uiso 0.412(4) 1 calc PR A 2
H8'C H 0.5253 0.6609 0.4416 0.088 Uiso 0.412(4) 1 calc PR A 2
C9 C 0.2925(7) 0.6509(5) 0.1321(5) 0.037(2) Uani 1 1 d . . .
C10 C 0.3171(5) 0.7811(4) 0.2004(4) 0.0210(15) Uani 1 1 d . . .
C11 C 0.6938(6) 0.7360(5) 0.2774(4) 0.034(2) Uani 1 1 d . . .
C12 C 0.6689(9) 0.6227(8) 0.3462(6) 0.073(4) Uani 1 1 d U . .
C13 C 0.9898(6) 0.2884(4) 0.6721(4) 0.0205(15) Uani 1 1 d . . .
H13A H 0.9153 0.2858 0.6398 0.025 Uiso 1 1 calc R . .
H13B H 1.0341 0.2604 0.6523 0.025 Uiso 1 1 calc R . .
C14 C 0.8986(6) 0.2923(4) 0.7702(4) 0.0215(15) Uani 1 1 d . . .
H14A H 0.8937 0.2688 0.8107 0.026 Uiso 1 1 calc R . .
H14B H 0.8290 0.2850 0.7331 0.026 Uiso 1 1 calc R . .
C15 C 1.0527(6) 0.5721(4) 0.6276(4) 0.0246(16) Uani 1 1 d . . .
H15A H 1.0544 0.6033 0.5904 0.037 Uiso 1 1 calc R . .
H15B H 1.1007 0.5292 0.6336 0.037 Uiso 1 1 calc R . .
H15C H 1.0756 0.6018 0.6689 0.037 Uiso 1 1 calc R . .
C16 C 0.8340(6) 0.6240(4) 0.5880(4) 0.0305(18) Uani 1 1 d . . .
H16A H 0.7586 0.6105 0.5728 0.046 Uiso 1 1 calc R . .
H16B H 0.8470 0.6514 0.5522 0.046 Uiso 1 1 calc R . .
H16C H 0.8532 0.6556 0.6281 0.046 Uiso 1 1 calc R . .
C17 C 0.8794(6) 0.4910(4) 0.5259(4) 0.0262(16) Uani 1 1 d . . .
H17A H 0.8986 0.5234 0.4953 0.039 Uiso 1 1 calc R . .
H17B H 0.8026 0.4815 0.5071 0.039 Uiso 1 1 calc R . .
H17C H 0.9177 0.4433 0.5316 0.039 Uiso 1 1 calc R . .
C18 C 0.9679(8) 0.5533(7) 0.8773(6) 0.064(4) Uani 1 1 d . . .
H18A H 0.9792 0.5785 0.9200 0.096 Uiso 1 1 calc R . .
H18B H 0.9135 0.5144 0.8692 0.096 Uiso 1 1 calc R . .
H18C H 0.9442 0.5901 0.8407 0.096 Uiso 1 1 calc R . .
C19 C 1.1809(8) 0.5930(5) 0.8932(5) 0.049(3) Uani 1 1 d . . .
H19A H 1.2538 0.5766 0.9015 0.073 Uiso 1 1 calc R . .
H19B H 1.1801 0.6220 0.9318 0.073 Uiso 1 1 calc R . .
H19C H 1.1551 0.6244 0.8528 0.073 Uiso 1 1 calc R . .
C20 C 1.1466(12) 0.4601(6) 0.9615(5) 0.074(4) Uani 1 1 d . . .
H20A H 1.0987 0.4189 0.9613 0.112 Uiso 1 1 calc R . .
H20B H 1.1522 0.4950 0.9980 0.112 Uiso 1 1 calc R . .
H20C H 1.2172 0.4400 0.9684 0.112 Uiso 1 1 calc R . .
C21 C 0.8174(5) 0.5343(4) 0.7078(4) 0.0226(16) Uani 1 1 d . . .
C22 C 0.7896(5) 0.4089(4) 0.6326(4) 0.0190(15) Uani 1 1 d . . .
C23 C 1.1665(6) 0.3642(4) 0.8416(4) 0.0216(15) Uani 1 1 d . . .
C24 C 1.1922(5) 0.4867(4) 0.7801(4) 0.0218(16) Uani 1 1 d . . .
B1 B 0.9875(6) 0.2477(4) 0.4968(4) 0.0244(18) Uani 1 1 d D . .
F1 F 0.8960(6) 0.2361(5) 0.5076(4) 0.160(4) Uani 1 1 d DU . .
F2 F 1.0622(7) 0.1997(4) 0.5343(4) 0.172(5) Uani 1 1 d DU . .
F3 F 1.0212(7) 0.3197(3) 0.5180(3) 0.098(3) Uani 1 1 d DU . .
F4 F 0.9705(7) 0.2415(4) 0.4322(3) 0.112(3) Uani 1 1 d DU . .
B2 B 0.5000 0.5000 0.5000 0.049(4) Uani 1 2 d SDU . .
F5 F 0.5030(7) 0.5897(4) 0.4818(4) 0.040(2) Uani 0.50 1 d PD . .
F6 F 0.5747(10) 0.4781(5) 0.4714(7) 0.086(5) Uani 0.50 1 d PD . .
F7 F 0.4069(7) 0.4832(5) 0.4696(7) 0.090(6) Uani 0.50 1 d PD . .
F8 F 0.5467(12) 0.5052(5) 0.5664(4) 0.074(4) Uani 0.50 1 d PD . .
B3 B 0.5000 1.0000 0.5000 0.046(4) Uani 1 2 d SDU . .
F9 F 0.5583(11) 1.0573(7) 0.5151(8) 0.162(10) Uani 0.50 1 d PDU . .
F10 F 0.4194(10) 1.0047(10) 0.4319(5) 0.111(6) Uani 0.50 1 d PDU . .
F11 F 0.4361(10) 0.9906(9) 0.5399(6) 0.094(5) Uani 0.50 1 d PDU . .
F12 F 0.5499(13) 0.9314(6) 0.5019(9) 0.153(10) Uani 0.50 1 d PD . .
S1 S 0.5313(16) 0.6272(8) 0.1852(10) 0.0268(12) Uani 0.493(3) 1 d PDU A 1
C1 C 0.4800(13) 0.5281(8) 0.1665(6) 0.022(3) Uani 0.493(3) 1 d PDU A 1
H1A H 0.4057 0.5286 0.1336 0.027 Uiso 0.493(3) 1 calc PR A 1
H1B H 0.5238 0.4996 0.1466 0.027 Uiso 0.493(3) 1 calc PR A 1
C2 C 0.3855(10) 0.5378(5) 0.2642(8) 0.022(3) Uani 0.493(3) 1 d PDU A 1
H2A H 0.3792 0.5167 0.3052 0.026 Uiso 0.493(3) 1 calc PR A 1
H2B H 0.3161 0.5303 0.2269 0.026 Uiso 0.493(3) 1 calc PR A 1
S2 S 0.4859(4) 0.4822(2) 0.2454(3) 0.0259(7) Uani 0.493(3) 1 d PDU A 1
S3 S 0.4083(4) 0.6401(3) 0.2768(3) 0.0166(8) Uani 0.493(3) 1 d PDU A 1
C1' C 0.5035(13) 0.5355(8) 0.1957(6) 0.022(3) Uani 0.507(3) 1 d PD A 2
H1'A H 0.4277 0.5283 0.1668 0.027 Uiso 0.507(3) 1 calc PR A 2
H1'B H 0.5453 0.5026 0.1774 0.027 Uiso 0.507(3) 1 calc PR A 2
C2' C 0.4193(10) 0.5549(5) 0.2975(8) 0.022(3) Uani 0.507(3) 1 d PD A 2
H2'A H 0.4186 0.5383 0.3414 0.026 Uiso 0.507(3) 1 calc PR A 2
H2'B H 0.3492 0.5419 0.2629 0.026 Uiso 0.507(3) 1 calc PR A 2
S1' S 0.5389(15) 0.6350(8) 0.1844(10) 0.0268(12) Uani 0.507(3) 1 d PDU A 2
S2' S 0.5220(4) 0.4996(2) 0.2802(2) 0.0259(7) Uani 0.507(3) 1 d PD A 2
S3' S 0.4322(4) 0.6588(3) 0.2998(2) 0.0166(8) Uani 0.507(3) 1 d PDU A 2

loop_
_atom_site_aniso_label
_atom_site_aniso_U_11
_atom_site_aniso_U_22
_atom_site_aniso_U_33
_atom_site_aniso_U_23
_atom_site_aniso_U_13
_atom_site_aniso_U_12
Fe1 0.0128(5) 0.0133(5) 0.0338(6) 0.0068(4) 0.0105(4) 0.0015(4)
Fe2 0.0226(6) 0.0728(9) 0.0275(7) 0.0365(6) 0.0166(5) 0.0293(6)
Fe3 0.0099(5) 0.0119(5) 0.0125(5) -0.0010(4) 0.0029(4) -0.0005(3)
Fe4 0.0127(5) 0.0152(5) 0.0117(5) 0.0006(4) 0.0024(4) 0.0013(4)
P1 0.0207(9) 0.0154(8) 0.0128(9) -0.0002(7) -0.0006(7) 0.0019(7)
P3 0.0149(8) 0.0142(8) 0.0147(9) 0.0033(7) 0.0005(7) -0.0008(6)
P4 0.0273(10) 0.0263(10) 0.0175(10) -0.0094(8) 0.0019(8) -0.0014(8)
S4 0.0155(8) 0.0142(8) 0.0132(8) 0.0008(6) 0.0055(6) 0.0023(6)
S5 0.0318(10) 0.0130(8) 0.0245(10) 0.0032(7) 0.0103(8) 0.0022(7)
S6 0.0194(8) 0.0162(8) 0.0144(9) -0.0009(6) 0.0081(7) -0.0022(6)
O1 0.036(4) 0.039(4) 0.116(7) -0.041(4) 0.040(4) -0.023(3)
O2 0.021(3) 0.022(3) 0.041(3) -0.001(2) 0.009(2) 0.006(2)
O3 0.016(3) 0.060(4) 0.040(4) 0.003(3) 0.005(2) 0.005(3)
O4 0.070(5) 0.153(8) 0.089(6) 0.094(6) 0.038(4) 0.068(5)
O5 0.042(4) 0.040(3) 0.057(4) 0.005(3) 0.027(3) 0.022(3)
O6 0.027(3) 0.029(3) 0.025(3) -0.003(2) -0.001(2) -0.011(2)
O7 0.029(3) 0.033(3) 0.025(3) 0.010(2) 0.000(2) 0.012(2)
O8 0.022(3) 0.042(3) 0.038(3) 0.010(3) 0.003(2) -0.010(3)
C3 0.045(5) 0.047(5) 0.028(5) -0.018(4) 0.007(4) -0.007(4)
C4 0.090(8) 0.046(6) 0.030(5) 0.022(4) 0.027(5) 0.046(6)
C5 0.041(5) 0.036(4) 0.022(4) 0.005(3) 0.014(3) -0.021(4)
P2 0.0244(14) 0.033(2) 0.0122(11) 0.0076(16) 0.0040(10) -0.0028(16)
C6 0.043(6) 0.077(10) 0.015(6) 0.005(6) 0.012(4) 0.007(6)
C7 0.031(7) 0.096(15) 0.054(11) -0.036(9) 0.008(8) -0.024(8)
C8 0.057(10) 0.091(13) 0.027(7) 0.024(8) 0.012(7) 0.017(8)
P2' 0.0244(14) 0.033(2) 0.0122(11) 0.0076(16) 0.0040(10) -0.0028(16)
C6' 0.043(6) 0.077(10) 0.015(6) 0.005(6) 0.012(4) 0.007(6)
C7' 0.031(7) 0.096(15) 0.054(11) -0.036(9) 0.008(8) -0.024(8)
C8' 0.057(10) 0.091(13) 0.027(7) 0.024(8) 0.012(7) 0.017(8)
C9 0.024(4) 0.024(4) 0.072(7) -0.008(4) 0.027(4) 0.000(3)
C10 0.013(3) 0.018(3) 0.027(4) 0.005(3) 0.002(3) -0.002(3)
C11 0.020(4) 0.065(6) 0.013(4) 0.007(4) 0.003(3) 0.019(4)
C12 0.052(6) 0.116(8) 0.066(7) 0.063(6) 0.039(5) 0.041(6)
C13 0.023(4) 0.016(3) 0.022(4) -0.004(3) 0.008(3) 0.003(3)
C14 0.026(4) 0.018(3) 0.021(4) 0.003(3) 0.009(3) -0.003(3)
C15 0.020(4) 0.028(4) 0.022(4) 0.006(3) 0.003(3) -0.008(3)
C16 0.024(4) 0.024(4) 0.036(5) 0.012(3) 0.002(3) 0.006(3)
C17 0.029(4) 0.030(4) 0.014(4) 0.003(3) 0.002(3) -0.004(3)
C18 0.038(5) 0.084(8) 0.071(8) -0.054(7) 0.022(5) -0.003(5)
C19 0.047(6) 0.033(5) 0.056(7) -0.025(5) 0.007(5) -0.012(4)
C20 0.155(13) 0.042(6) 0.021(5) -0.002(4) 0.027(6) 0.012(7)
C21 0.016(3) 0.025(4) 0.027(4) 0.001(3) 0.007(3) 0.001(3)
C22 0.018(3) 0.021(3) 0.018(4) 0.001(3) 0.006(3) 0.000(3)
C23 0.022(4) 0.027(4) 0.015(4) -0.001(3) 0.005(3) -0.001(3)
C24 0.015(3) 0.023(4) 0.021(4) 0.006(3) -0.001(3) 0.002(3)
B1 0.026(4) 0.027(4) 0.018(4) 0.002(4) 0.005(3) -0.005(3)
F1 0.111(7) 0.249(10) 0.130(8) -0.056(7) 0.057(6) -0.066(7)
F2 0.211(10) 0.131(7) 0.171(9) 0.059(7) 0.066(7) 0.082(7)
F3 0.192(8) 0.051(4) 0.051(4) -0.008(3) 0.047(5) -0.026(4)
F4 0.214(8) 0.085(5) 0.049(4) -0.016(4) 0.061(5) -0.073(5)
B2 0.051(6) 0.057(6) 0.038(6) -0.010(5) 0.016(5) 0.021(5)
F5 0.061(7) 0.029(5) 0.028(5) -0.001(4) 0.014(5) 0.003(5)
F6 0.084(11) 0.072(10) 0.115(13) -0.030(9) 0.053(10) 0.017(8)
F7 0.064(9) 0.028(7) 0.148(18) 0.020(9) 0.006(10) -0.017(6)
F8 0.113(13) 0.043(7) 0.044(8) 0.011(6) 0.003(8) 0.021(8)
B3 0.049(6) 0.039(5) 0.049(6) -0.013(5) 0.017(4) -0.014(5)
F9 0.161(11) 0.149(11) 0.170(11) 0.000(6) 0.054(6) -0.010(6)
F10 0.113(7) 0.126(8) 0.104(7) -0.003(5) 0.053(5) -0.003(5)
F11 0.100(7) 0.102(7) 0.088(7) 0.004(5) 0.042(5) 0.004(5)
F12 0.23(3) 0.037(8) 0.27(3) -0.015(13) 0.18(2) -0.018(12)
S1 0.023(2) 0.016(2) 0.0519(13) 0.0193(17) 0.0259(13) 0.0070(17)
C1 0.026(5) 0.019(4) 0.022(6) 0.002(5) 0.008(5) 0.001(3)
C2 0.025(5) 0.020(4) 0.022(5) 0.007(4) 0.010(4) -0.003(4)
S2 0.034(2) 0.0148(15) 0.032(2) 0.0083(15) 0.0158(16) 0.0047(13)
S3 0.018(2) 0.016(2) 0.018(2) 0.0042(15) 0.0105(17) 0.0017(14)
C1' 0.026(5) 0.019(4) 0.022(6) 0.002(5) 0.008(5) 0.001(3)
C2' 0.025(5) 0.020(4) 0.022(5) 0.007(4) 0.010(4) -0.003(4)
S1' 0.023(2) 0.016(2) 0.0519(13) 0.0193(17) 0.0259(13) 0.0070(17)
S2' 0.034(2) 0.0148(15) 0.032(2) 0.0083(15) 0.0158(16) 0.0047(13)
S3' 0.018(2) 0.016(2) 0.018(2) 0.0042(15) 0.0105(17) 0.0017(14)

loop_
_atom_type_symbol
_atom_type_description
_atom_type_scat_dispersion_real
_atom_type_scat_dispersion_imag
_atom_type_scat_source
C C 0.0033 0.0016 'International Tables Vol C Tables 4.2.6.8 and 6.1.1.4'
H H 0.0000 0.0000 'International Tables Vol C Tables 4.2.6.8 and 6.1.1.4'
B B 0.0013 0.0007 'International Tables Vol C Tables 4.2.6.8 and 6.1.1.4'
O O 0.0106 0.0060 'International Tables Vol C Tables 4.2.6.8 and 6.1.1.4'
P P 0.1023 0.0942 'International Tables Vol C Tables 4.2.6.8 and 6.1.1.4'
S S 0.1246 0.1234 'International Tables Vol C Tables 4.2.6.8 and 6.1.1.4'
F F 0.0171 0.0103 'International Tables Vol C Tables 4.2.6.8 and 6.1.1.4'
Fe Fe 0.3463 0.8444 'International Tables Vol C Tables 4.2.6.8 and 6.1.1.4'

loop_
_geom_angle_atom_site_label_1
_geom_angle_atom_site_label_2
_geom_angle_atom_site_label_3
_geom_angle
_geom_angle_site_symmetry_1
_geom_angle_site_symmetry_3
C9 Fe1 C10 96.6(3) . .
C9 Fe1 S3 92.2(3) . .
C10 Fe1 S3 95.8(3) . .
C9 Fe1 P1 93.7(3) . .
C10 Fe1 P1 89.6(2) . .
S3 Fe1 P1 171.48(15) . .
C9 Fe1 S1 94.3(5) . .
C10 Fe1 S1 169.1(5) . .
S3 Fe1 S1 83.9(5) . .
P1 Fe1 S1 89.6(5) . .
C9 Fe1 S1' 97.5(5) . .
C10 Fe1 S1' 165.6(5) . .
S3 Fe1 S1' 86.8(5) . .
P1 Fe1 S1' 86.4(5) . .
S1 Fe1 S1' 4.4(9) . .
C9 Fe1 S3' 105.0(3) . .
C10 Fe1 S3' 90.3(3) . .
S3 Fe1 S3' 13.38(13) . .
P1 Fe1 S3' 161.11(13) . .
S1 Fe1 S3' 87.0(5) . .
S1' Fe1 S3' 89.1(5) . .
C9 Fe1 Fe2 139.3(3) . .
C10 Fe1 Fe2 113.9(2) . .
S3 Fe1 Fe2 59.79(14) . .
P1 Fe1 Fe2 111.93(6) . .
S1 Fe1 Fe2 56.6(5) . .
S1' Fe1 Fe2 55.5(5) . .
S3' Fe1 Fe2 51.45(13) . .
C9 Fe1 H 174.2 . .
C10 Fe1 H 89.0 . .
S3 Fe1 H 85.6 . .
P1 Fe1 H 87.9 . .
S1 Fe1 H 80.1 . .
S1' Fe1 H 77.0 . .
S3' Fe1 H 73.2 . .
Fe2 Fe1 H 35.5 . .
C12 Fe2 C11 91.5(4) . .
C12 Fe2 P2' 86.5(5) . .
C11 Fe2 P2' 100.5(3) . .
C12 Fe2 S3' 98.6(4) . .
C11 Fe2 S3' 168.0(3) . .
P2' Fe2 S3' 73.8(2) . .
C12 Fe2 S1' 103.9(7) . .
C11 Fe2 S1' 88.9(5) . .
P2' Fe2 S1' 165.9(5) . .
S3' Fe2 S1' 94.9(5) . .
C12 Fe2 S1 102.1(7) . .
C11 Fe2 S1 92.8(6) . .
P2' Fe2 S1 163.9(5) . .
S3' Fe2 S1 91.4(5) . .
S1' Fe2 S1 4.2(9) . .
C12 Fe2 S3 100.6(4) . .
C11 Fe2 S3 166.1(3) . .
P2' Fe2 S3 86.9(2) . .
S3' Fe2 S3 13.16(16) . .
S1' Fe2 S3 81.8(5) . .
S1 Fe2 S3 78.2(5) . .
C12 Fe2 P2 96.7(5) . .
C11 Fe2 P2 86.7(3) . .
P2' Fe2 P2 16.95(14) . .
S3' Fe2 P2 85.71(16) . .
S1' Fe2 P2 159.1(4) . .
S1 Fe2 P2 161.2(5) . .
S3 Fe2 P2 98.35(16) . .
C12 Fe2 Fe1 144.3(5) . .
C11 Fe2 Fe1 114.3(2) . .
P2' Fe2 Fe1 110.75(15) . .
S3' Fe2 Fe1 59.79(13) . .
S1' Fe2 Fe1 55.4(5) . .
S1 Fe2 Fe1 54.8(5) . .
S3 Fe2 Fe1 51.85(13) . .
P2 Fe2 Fe1 108.50(9) . .
C12 Fe2 H 178.8 . .
C11 Fe2 H 89.4 . .
P2' Fe2 H 92.5 . .
S3' Fe2 H 80.4 . .
S1' Fe2 H 76.9 . .
S1 Fe2 H 78.6 . .
S3 Fe2 H 78.5 . .
P2 Fe2 H 82.6 . .
Fe1 Fe2 H 35.5 . .
C22 Fe3 C21 96.5(3) . .
C22 Fe3 P3 94.3(2) . .
C21 Fe3 P3 89.7(3) . .
C22 Fe3 S4 95.9(2) . .
C21 Fe3 S4 167.5(2) . .
P3 Fe3 S4 87.67(7) . .
C22 Fe3 S6 97.2(2) . .
C21 Fe3 S6 93.4(3) . .
P3 Fe3 S6 167.69(7) . .
S4 Fe3 S6 86.70(7) . .
C22 Fe3 Fe4 137.9(2) . .
C21 Fe3 Fe4 114.4(2) . .
P3 Fe3 Fe4 112.77(6) . .
S4 Fe3 Fe4 55.87(5) . .
S6 Fe3 Fe4 55.20(5) . .
C22 Fe3 HA 173.5 . .
C21 Fe3 HA 88.3 . .
P3 Fe3 HA 90.2 . .
S4 Fe3 HA 79.5 . .
S6 Fe3 HA 78.0 . .
Fe4 Fe3 HA 35.5 . .
C24 Fe4 C23 92.9(3) . .
C24 Fe4 P4 91.4(3) . .
C23 Fe4 P4 92.8(2) . .
C24 Fe4 S6 167.8(2) . .
C23 Fe4 S6 99.3(2) . .
P4 Fe4 S6 88.53(7) . .
C24 Fe4 S4 90.4(2) . .
C23 Fe4 S4 102.7(2) . .
P4 Fe4 S4 164.22(8) . .
S6 Fe4 S4 86.46(7) . .
C24 Fe4 Fe3 113.4(2) . .
C23 Fe4 Fe3 143.9(2) . .
P4 Fe4 Fe3 110.03(6) . .
S6 Fe4 Fe3 55.50(5) . .
S4 Fe4 Fe3 55.19(5) . .
C24 Fe4 HA 89.5 . .
C23 Fe4 HA 177.0 . .
P4 Fe4 HA 85.4 . .
S6 Fe4 HA 78.3 . .
S4 Fe4 HA 78.9 . .
Fe3 Fe4 HA 35.6 . .
C4 P1 C5 104.2(5) . .
C4 P1 C3 103.5(5) . .
C5 P1 C3 104.3(4) . .
C4 P1 Fe1 114.6(3) . .
C5 P1 Fe1 114.1(3) . .
C3 P1 Fe1 114.8(3) . .
C17 P3 C15 104.4(4) . .
C17 P3 C16 103.2(4) . .
C15 P3 C16 103.9(4) . .
C17 P3 Fe3 114.0(3) . .
C15 P3 Fe3 113.8(2) . .
C16 P3 Fe3 116.2(3) . .
C20 P4 C18 105.6(6) . .
C20 P4 C19 104.4(6) . .
C18 P4 C19 101.6(5) . .
C20 P4 Fe4 114.4(3) . .
C18 P4 Fe4 115.1(3) . .
C19 P4 Fe4 114.3(4) . .
C13 S4 Fe3 109.6(2) . .
C13 S4 Fe4 115.1(2) . .
Fe3 S4 Fe4 68.94(6) . .
C13 S5 C14 101.1(3) . .
C14 S6 Fe4 113.4(2) . .
C14 S6 Fe3 112.7(2) . .
Fe4 S6 Fe3 69.30(6) . .
P1 C3 H3A 109.5 . .
P1 C3 H3B 109.5 . .
H3A C3 H3B 109.5 . .
P1 C3 H3C 109.5 . .
H3A C3 H3C 109.5 . .
H3B C3 H3C 109.5 . .
P1 C4 H4A 109.5 . .
P1 C4 H4B 109.5 . .
H4A C4 H4B 109.5 . .
P1 C4 H4C 109.5 . .
H4A C4 H4C 109.5 . .
H4B C4 H4C 109.5 . .
P1 C5 H5A 109.5 . .
P1 C5 H5B 109.5 . .
H5A C5 H5B 109.5 . .
P1 C5 H5C 109.5 . .
H5A C5 H5C 109.5 . .
H5B C5 H5C 109.5 . .
C7 P2 C6 108.4(6) . .
C7 P2 C8 108.6(5) . .
C6 P2 C8 107.9(6) . .
C7 P2 Fe2 112.1(5) . .
C6 P2 Fe2 109.5(5) . .
C8 P2 Fe2 110.2(5) . .
C8' P2' C6' 102.0(6) . .
C8' P2' C7' 101.7(6) . .
C6' P2' C7' 99.8(6) . .
C8' P2' Fe2 117.8(6) . .
C6' P2' Fe2 118.2(6) . .
C7' P2' Fe2 114.5(5) . .
P2' C6' H6'A 109.5 . .
P2' C6' H6'B 109.5 . .
H6'A C6' H6'B 109.5 . .
P2' C6' H6'C 109.5 . .
H6'A C6' H6'C 109.5 . .
H6'B C6' H6'C 109.5 . .
P2' C7' H7'A 109.5 . .
P2' C7' H7'B 109.5 . .
H7'A C7' H7'B 109.5 . .
P2' C7' H7'C 109.5 . .
H7'A C7' H7'C 109.5 . .
H7'B C7' H7'C 109.5 . .
P2' C8' H8'A 109.5 . .
P2' C8' H8'B 109.5 . .
H8'A C8' H8'B 109.5 . .
P2' C8' H8'C 109.5 . .
H8'A C8' H8'C 109.5 . .
H8'B C8' H8'C 109.5 . .
O1 C9 Fe1 176.1(8) . .
O2 C10 Fe1 179.0(7) . .
O3 C11 Fe2 178.4(8) . .
O4 C12 Fe2 178.1(12) . .
S5 C13 S4 116.0(4) . .
S5 C13 H13A 108.3 . .
S4 C13 H13A 108.3 . .
S5 C13 H13B 108.3 . .
S4 C13 H13B 108.3 . .
H13A C13 H13B 107.4 . .
S5 C14 S6 118.1(4) . .
S5 C14 H14A 107.8 . .
S6 C14 H14A 107.8 . .
S5 C14 H14B 107.8 . .
S6 C14 H14B 107.8 . .
H14A C14 H14B 107.1 . .
P3 C15 H15A 109.5 . .
P3 C15 H15B 109.5 . .
H15A C15 H15B 109.5 . .
P3 C15 H15C 109.5 . .
H15A C15 H15C 109.5 . .
H15B C15 H15C 109.5 . .
P3 C16 H16A 109.5 . .
P3 C16 H16B 109.5 . .
H16A C16 H16B 109.5 . .
P3 C16 H16C 109.5 . .
H16A C16 H16C 109.5 . .
H16B C16 H16C 109.5 . .
P3 C17 H17A 109.5 . .
P3 C17 H17B 109.5 . .
H17A C17 H17B 109.5 . .
P3 C17 H17C 109.5 . .
H17A C17 H17C 109.5 . .
H17B C17 H17C 109.5 . .
P4 C18 H18A 109.5 . .
P4 C18 H18B 109.5 . .
H18A C18 H18B 109.5 . .
P4 C18 H18C 109.5 . .
H18A C18 H18C 109.5 . .
H18B C18 H18C 109.5 . .
P4 C19 H19A 109.5 . .
P4 C19 H19B 109.5 . .
H19A C19 H19B 109.5 . .
P4 C19 H19C 109.5 . .
H19A C19 H19C 109.5 . .
H19B C19 H19C 109.5 . .
P4 C20 H20A 109.5 . .
P4 C20 H20B 109.5 . .
H20A C20 H20B 109.5 . .
P4 C20 H20C 109.5 . .
H20A C20 H20C 109.5 . .
H20B C20 H20C 109.5 . .
O5 C21 Fe3 178.1(7) . .
O6 C22 Fe3 174.3(6) . .
O7 C23 Fe4 176.3(7) . .
O8 C24 Fe4 179.8(8) . .
F4 B1 F1 110.6(5) . .
F4 B1 F2 111.8(5) . .
F1 B1 F2 109.6(5) . .
F4 B1 F3 109.2(5) . .
F1 B1 F3 107.2(5) . .
F2 B1 F3 108.3(5) . .
F7 B2 F7 180.0(5) 3_666 .
F7 B2 F8 55.1(5) 3_666 .
F7 B2 F8 124.9(5) . .
F7 B2 F8 124.9(5) 3_666 3_666
F7 B2 F8 55.1(5) . 3_666
F8 B2 F8 180.000(4) . 3_666
F7 B2 F6 117.6(5) 3_666 3_666
F7 B2 F6 62.4(5) . 3_666
F8 B2 F6 69.4(4) . 3_666
F8 B2 F6 110.6(4) 3_666 3_666
F7 B2 F6 62.4(5) 3_666 .
F7 B2 F6 117.6(5) . .
F8 B2 F6 110.6(4) . .
F8 B2 F6 69.4(4) 3_666 .
F6 B2 F6 180.0(8) 3_666 .
F7 B2 F5 77.1(4) 3_666 .
F7 B2 F5 102.9(4) . .
F8 B2 F5 98.2(4) . .
F8 B2 F5 81.8(4) 3_666 .
F6 B2 F5 85.4(3) 3_666 .
F6 B2 F5 94.6(3) . .
F7 B2 F5 102.9(4) 3_666 3_666
F7 B2 F5 77.1(4) . 3_666
F8 B2 F5 81.8(4) . 3_666
F8 B2 F5 98.2(4) 3_666 3_666
F6 B2 F5 94.6(3) 3_666 3_666
F6 B2 F5 85.4(3) . 3_666
F5 B2 F5 180.0(6) . 3_666
B2 F5 F7 40.9(2) . 3_666
F7 F6 B2 51.7(4) 3_666 .
F7 F6 F8 100.1(8) 3_666 3_666
B2 F6 F8 52.6(4) . 3_666
F8 F7 B2 67.1(6) 3_666 .
F8 F7 F6 123.6(10) 3_666 3_666
B2 F7 F6 65.9(5) . 3_666
F8 F7 F5 95.3(7) 3_666 3_666
B2 F7 F5 62.1(4) . 3_666
F6 F7 F5 88.8(7) 3_666 3_666
F7 F8 B2 57.8(5) 3_666 .
F7 F8 F6 109.8(9) 3_666 3_666
B2 F8 F6 58.0(4) . 3_666
F9 B3 F9 180.000(4) . 3_676
F9 B3 F12 63.0(5) . 3_676
F9 B3 F12 117.0(5) 3_676 3_676
F9 B3 F12 117.0(5) . .
F9 B3 F12 63.0(5) 3_676 .
F12 B3 F12 180.000(7) 3_676 .
F9 B3 F11 66.3(5) . 3_676
F9 B3 F11 113.7(5) 3_676 3_676
F12 B3 F11 106.0(5) 3_676 3_676
F12 B3 F11 74.0(5) . 3_676
F9 B3 F11 113.7(5) . .
F9 B3 F11 66.3(5) 3_676 .
F12 B3 F11 74.0(5) 3_676 .
F12 B3 F11 106.0(5) . .
F11 B3 F11 180.000(5) 3_676 .
F9 B3 F10 68.1(5) . 3_676
F9 B3 F10 111.9(5) 3_676 3_676
F12 B3 F10 104.6(5) 3_676 3_676
F12 B3 F10 75.4(5) . 3_676
F11 B3 F10 102.2(5) 3_676 3_676
F11 B3 F10 77.8(5) . 3_676
F9 B3 F10 111.9(5) . .
F9 B3 F10 68.1(5) 3_676 .
F12 B3 F10 75.4(5) 3_676 .
F12 B3 F10 104.6(5) . .
F11 B3 F10 77.8(5) 3_676 .
F11 B3 F10 102.2(5) . .
F10 B3 F10 180.000(4) 3_676 .
B3 F9 F12 63.2(5) . 3_676
B3 F9 F11 62.7(5) . 3_676
F12 F9 F11 103.8(10) 3_676 3_676
B3 F9 F10 62.4(5) . 3_676
F12 F9 F10 101.2(9) 3_676 3_676
F11 F9 F10 97.0(8) 3_676 3_676
B3 F10 F9 49.6(4) . 3_676
B3 F10 F12 50.4(4) . 3_676
F9 F10 F12 86.8(8) 3_676 3_676
B3 F10 F11 50.5(4) . 3_676
F9 F10 F11 84.1(7) 3_676 3_676
F12 F10 F11 78.5(6) 3_676 3_676
B3 F11 F9 51.0(5) . 3_676
B3 F11 F12 51.7(4) . 3_676
F9 F11 F12 90.1(8) 3_676 3_676
B3 F11 F10 51.7(4) . 3_676
F9 F11 F10 85.6(7) 3_676 3_676
F12 F11 F10 79.6(6) 3_676 3_676
B3 F12 F9 53.9(5) . 3_676
B3 F12 F11 54.3(4) . 3_676
F9 F12 F11 93.4(8) 3_676 3_676
B3 F12 F10 54.2(4) . 3_676
F9 F12 F10 91.5(8) 3_676 3_676
F11 F12 F10 81.8(6) 3_676 3_676
C1 S1 Fe1 111.1(11) . .
C1 S1 Fe2 127.1(11) . .
Fe1 S1 Fe2 68.6(4) . .
S2 C1 S1 109.4(10) . .
S2 C1 H1A 109.8 . .
S1 C1 H1A 109.8 . .
S2 C1 H1B 109.8 . .
S1 C1 H1B 109.8 . .
H1A C1 H1B 108.2 . .
S2 C2 S3 117.7(7) . .
S2 C2 H2A 107.9 . .
S3 C2 H2A 107.9 . .
S2 C2 H2B 107.9 . .
S3 C2 H2B 107.9 . .
H2A C2 H2B 107.2 . .
C2 S2 C1 100.3(8) . .
C2 S3 Fe1 117.0(5) . .
C2 S3 Fe2 118.5(4) . .
Fe1 S3 Fe2 68.36(16) . .
S2' C1' S1' 120.4(10) . .
S2' C1' H1'A 107.2 . .
S1' C1' H1'A 107.2 . .
S2' C1' H1'B 107.2 . .
S1' C1' H1'B 107.2 . .
H1'A C1' H1'B 106.9 . .
S2' C2' S3' 117.7(6) . .
S2' C2' H2'A 107.9 . .
S3' C2' H2'A 107.9 . .
S2' C2' H2'B 107.9 . .
S3' C2' H2'B 107.9 . .
H2'A C2' H2'B 107.2 . .
C1' S1' Fe1 105.9(10) . .
C1' S1' Fe2 105.2(10) . .
Fe1 S1' Fe2 69.1(4) . .
C1' S2' C2' 100.2(7) . .
C2' S3' Fe2 109.4(4) . .
C2' S3' Fe1 110.4(5) . .
Fe2 S3' Fe1 68.75(16) . .

loop_
_geom_bond_atom_site_label_1
_geom_bond_atom_site_label_2
_geom_bond_distance
_geom_bond_site_symmetry_2
Fe1 C9 1.769(9) .
Fe1 C10 1.772(7) .
Fe1 S3 2.176(5) .
Fe1 P1 2.238(2) .
Fe1 S1 2.258(17) .
Fe1 S1' 2.265(17) .
Fe1 S3' 2.385(5) .
Fe1 Fe2 2.5721(15) .
Fe1 H 1.5810 .
Fe2 C12 1.772(10) .
Fe2 C11 1.780(9) .
Fe2 P2' 2.084(5) .
Fe2 S3' 2.158(5) .
Fe2 S1' 2.268(16) .
Fe2 S1 2.306(16) .
Fe2 S3 2.391(5) .
Fe2 P2 2.399(4) .
Fe2 H 1.5789 .
Fe3 C22 1.773(7) .
Fe3 C21 1.773(7) .
Fe3 P3 2.242(2) .
Fe3 S4 2.2654(18) .
Fe3 S6 2.2686(19) .
Fe3 Fe4 2.5749(12) .
Fe3 HA 1.5826 .
Fe4 C24 1.780(7) .
Fe4 C23 1.792(7) .
Fe4 P4 2.253(2) .
Fe4 S6 2.2603(19) .
Fe4 S4 2.2840(19) .
Fe4 HA 1.5816 .
P1 C4 1.795(8) .
P1 C5 1.808(8) .
P1 C3 1.814(8) .
P3 C17 1.809(8) .
P3 C15 1.812(7) .
P3 C16 1.811(7) .
P4 C20 1.799(10) .
P4 C18 1.812(10) .
P4 C19 1.813(9) .
S4 C13 1.829(7) .
S5 C13 1.784(7) .
S5 C14 1.786(7) .
S6 C14 1.830(7) .
O1 C9 1.142(10) .
O2 C10 1.140(9) .
O3 C11 1.121(10) .
O4 C12 1.147(12) .
O5 C21 1.146(9) .
O6 C22 1.143(8) .
O7 C23 1.132(9) .
O8 C24 1.135(9) .
C3 H3A 0.9600 .
C3 H3B 0.9600 .
C3 H3C 0.9600 .
C4 H4A 0.9600 .
C4 H4B 0.9600 .
C4 H4C 0.9600 .
C5 H5A 0.9600 .
C5 H5B 0.9600 .
C5 H5C 0.9600 .
P2 C7 1.777(8) .
P2 C6 1.793(8) .
P2 C8 1.794(8) .
C6 H6A 0.9600 .
C6 H6B 0.9600 .
C6 H6C 0.9600 .
C7 H7A 0.9600 .
C7 H7B 0.9600 .
C7 H7C 0.9600 .
C8 H8A 0.9600 .
C8 H8B 0.9600 .
C8 H8C 0.9600 .
P2' C8' 1.851(9) .
P2' C6' 1.868(9) .
P2' C7' 1.881(9) .
C6' H6'A 0.9600 .
C6' H6'B 0.9600 .
C6' H6'C 0.9600 .
C7' H7'A 0.9600 .
C7' H7'B 0.9600 .
C7' H7'C 0.9600 .
C8' H8'A 0.9600 .
C8' H8'B 0.9600 .
C8' H8'C 0.9600 .
C13 H13A 0.9700 .
C13 H13B 0.9700 .
C14 H14A 0.9700 .
C14 H14B 0.9700 .
C15 H15A 0.9600 .
C15 H15B 0.9600 .
C15 H15C 0.9600 .
C16 H16A 0.9600 .
C16 H16B 0.9600 .
C16 H16C 0.9600 .
C17 H17A 0.9600 .
C17 H17B 0.9600 .
C17 H17C 0.9600 .
C18 H18A 0.9600 .
C18 H18B 0.9600 .
C18 H18C 0.9600 .
C19 H19A 0.9600 .
C19 H19B 0.9600 .
C19 H19C 0.9600 .
C20 H20A 0.9600 .
C20 H20B 0.9600 .
C20 H20C 0.9600 .
B1 F4 1.296(8) .
B1 F1 1.331(8) .
B1 F2 1.312(8) .
B1 F3 1.353(8) .
B2 F7 1.197(8) 3_666
B2 F7 1.197(8) .
B2 F8 1.303(8) .
B2 F8 1.303(7) 3_666
B2 F6 1.392(7) 3_666
B2 F6 1.392(7) .
B2 F5 1.616(6) .
B2 F5 1.616(6) 3_666
F5 F7 1.783(12) 3_666
F6 F7 1.352(14) 3_666
F6 F8 1.536(13) 3_666
F7 F8 1.160(14) 3_666
F7 F6 1.352(14) 3_666
F7 F5 1.783(12) 3_666
F8 F7 1.160(14) 3_666
F8 F6 1.536(13) 3_666
B3 F9 1.233(9) .
B3 F9 1.233(9) 3_676
B3 F12 1.362(8) 3_676
B3 F12 1.362(8) .
B3 F11 1.409(9) 3_676
B3 F11 1.409(9) .
B3 F10 1.435(9) 3_676
B3 F10 1.435(9) .
F9 F12 1.359(16) 3_676
F9 F11 1.453(16) 3_676
F9 F10 1.502(16) 3_676
F10 F9 1.502(16) 3_676
F10 F12 1.711(15) 3_676
F10 F11 1.786(15) 3_676
F11 F9 1.453(16) 3_676
F11 F12 1.668(15) 3_676
F11 F10 1.786(15) 3_676
F12 F9 1.359(16) 3_676
F12 F11 1.668(15) 3_676
F12 F10 1.711(15) 3_676
S1 C1 1.849(10) .
C1 S2 1.819(10) .
C1 H1A 0.9700 .
C1 H1B 0.9700 .
C2 S2 1.808(9) .
C2 S3 1.816(9) .
C2 H2A 0.9700 .
C2 H2B 0.9700 .
C1' S2' 1.814(10) .
C1' S1' 1.839(11) .
C1' H1'A 0.9700 .
C1' H1'B 0.9700 .
C2' S2' 1.815(9) .
C2' S3' 1.821(9) .
C2' H2'A 0.9700 .
C2' H2'B 0.9700 .

loop_
_geom_torsion_atom_site_label_1
_geom_torsion_atom_site_label_2
_geom_torsion_atom_site_label_3
_geom_torsion_atom_site_label_4
_geom_torsion
_geom_torsion_site_symmetry_1
_geom_torsion_site_symmetry_4
C9 Fe1 Fe2 C12 -6.3(8) . .
C10 Fe1 Fe2 C12 128.8(7) . .
S3 Fe1 Fe2 C12 46.3(6) . .
P1 Fe1 Fe2 C12 -131.4(6) . .
S1 Fe1 Fe2 C12 -57.4(8) . .
S1' Fe1 Fe2 C12 -62.5(8) . .
S3' Fe1 Fe2 C12 59.1(6) . .
C9 Fe1 Fe2 C11 126.4(5) . .
C10 Fe1 Fe2 C11 -98.4(4) . .
S3 Fe1 Fe2 C11 179.1(4) . .
P1 Fe1 Fe2 C11 1.3(3) . .
S1 Fe1 Fe2 C11 75.4(7) . .
S1' Fe1 Fe2 C11 70.2(6) . .
S3' Fe1 Fe2 C11 -168.2(4) . .
C9 Fe1 Fe2 P2' -120.9(5) . .
C10 Fe1 Fe2 P2' 14.2(3) . .
S3 Fe1 Fe2 P2' -68.2(2) . .
P1 Fe1 Fe2 P2' 114.01(18) . .
S1 Fe1 Fe2 P2' -171.9(6) . .
S1' Fe1 Fe2 P2' -177.1(6) . .
S3' Fe1 Fe2 P2' -55.5(2) . .
C9 Fe1 Fe2 S3' -65.3(5) . .
C10 Fe1 Fe2 S3' 69.8(3) . .
S3 Fe1 Fe2 S3' -12.7(2) . .
P1 Fe1 Fe2 S3' 169.54(16) . .
S1 Fe1 Fe2 S3' -116.4(6) . .
S1' Fe1 Fe2 S3' -121.5(6) . .
C9 Fe1 Fe2 S1' 56.2(7) . .
C10 Fe1 Fe2 S1' -168.7(6) . .
S3 Fe1 Fe2 S1' 108.8(6) . .
P1 Fe1 Fe2 S1' -68.9(5) . .
S1 Fe1 Fe2 S1' 5.1(11) . .
S3' Fe1 Fe2 S1' 121.5(6) . .
C9 Fe1 Fe2 S1 51.1(7) . .
C10 Fe1 Fe2 S1 -173.8(6) . .
S3 Fe1 Fe2 S1 103.7(6) . .
P1 Fe1 Fe2 S1 -74.1(6) . .
S1' Fe1 Fe2 S1 -5.1(11) . .
S3' Fe1 Fe2 S1 116.4(6) . .
C9 Fe1 Fe2 S3 -52.6(5) . .
C10 Fe1 Fe2 S3 82.5(3) . .
P1 Fe1 Fe2 S3 -177.74(17) . .
S1 Fe1 Fe2 S3 -103.7(6) . .
S1' Fe1 Fe2 S3 -108.8(6) . .
S3' Fe1 Fe2 S3 12.7(2) . .
C9 Fe1 Fe2 P2 -138.7(5) . .
C10 Fe1 Fe2 P2 -3.6(3) . .
S3 Fe1 Fe2 P2 -86.09(19) . .
P1 Fe1 Fe2 P2 96.16(12) . .
S1 Fe1 Fe2 P2 170.2(6) . .
S1' Fe1 Fe2 P2 165.1(6) . .
S3' Fe1 Fe2 P2 -73.38(18) . .
C22 Fe3 Fe4 C24 128.7(4) . .
C21 Fe3 Fe4 C24 -97.9(4) . .
P3 Fe3 Fe4 C24 2.8(3) . .
S4 Fe3 Fe4 C24 73.1(3) . .
S6 Fe3 Fe4 C24 -174.2(3) . .
C22 Fe3 Fe4 C23 -4.6(5) . .
C21 Fe3 Fe4 C23 128.9(5) . .
P3 Fe3 Fe4 C23 -130.4(4) . .
S4 Fe3 Fe4 C23 -60.2(4) . .
S6 Fe3 Fe4 C23 52.6(4) . .
C22 Fe3 Fe4 P4 -130.7(4) . .
C21 Fe3 Fe4 P4 2.8(3) . .
P3 Fe3 Fe4 P4 103.48(9) . .
S4 Fe3 Fe4 P4 173.74(9) . .
S6 Fe3 Fe4 P4 -73.52(8) . .
C22 Fe3 Fe4 S6 -57.1(4) . .
C21 Fe3 Fe4 S6 76.3(3) . .
P3 Fe3 Fe4 S6 177.01(8) . .
S4 Fe3 Fe4 S6 -112.73(8) . .
C22 Fe3 Fe4 S4 55.6(4) . .
C21 Fe3 Fe4 S4 -170.9(3) . .
P3 Fe3 Fe4 S4 -70.26(8) . .
S6 Fe3 Fe4 S4 112.73(8) . .
C9 Fe1 P1 C4 87.8(5) . .
C10 Fe1 P1 C4 -8.8(5) . .
S3 Fe1 P1 C4 -137.8(10) . .
S1 Fe1 P1 C4 -177.9(6) . .
S1' Fe1 P1 C4 -174.9(6) . .
S3' Fe1 P1 C4 -98.5(6) . .
Fe2 Fe1 P1 C4 -124.5(4) . .
C9 Fe1 P1 C5 -152.2(4) . .
C10 Fe1 P1 C5 111.2(4) . .
S3 Fe1 P1 C5 -17.8(11) . .
S1 Fe1 P1 C5 -57.9(5) . .
S1' Fe1 P1 C5 -54.9(5) . .
S3' Fe1 P1 C5 21.5(6) . .
Fe2 Fe1 P1 C5 -4.5(3) . .
C9 Fe1 P1 C3 -31.9(4) . .
C10 Fe1 P1 C3 -128.4(4) . .
S3 Fe1 P1 C3 102.5(10) . .
S1 Fe1 P1 C3 62.4(5) . .
S1' Fe1 P1 C3 65.4(5) . .
S3' Fe1 P1 C3 141.8(5) . .
Fe2 Fe1 P1 C3 115.8(3) . .
C22 Fe3 P3 C17 -30.7(4) . .
C21 Fe3 P3 C17 -127.2(4) . .
S4 Fe3 P3 C17 65.0(3) . .
S6 Fe3 P3 C17 127.9(4) . .
Fe4 Fe3 P3 C17 116.3(3) . .
C22 Fe3 P3 C15 -150.4(4) . .
C21 Fe3 P3 C15 113.1(4) . .
S4 Fe3 P3 C15 -54.6(3) . .
S6 Fe3 P3 C15 8.2(5) . .
Fe4 Fe3 P3 C15 -3.4(3) . .
C22 Fe3 P3 C16 89.1(4) . .
C21 Fe3 P3 C16 -7.4(4) . .
S4 Fe3 P3 C16 -175.2(3) . .
S6 Fe3 P3 C16 -112.3(4) . .
Fe4 Fe3 P3 C16 -123.9(3) . .
C24 Fe4 P4 C20 -107.9(6) . .
C23 Fe4 P4 C20 -14.9(6) . .
S6 Fe4 P4 C20 84.3(6) . .
S4 Fe4 P4 C20 155.8(6) . .
Fe3 Fe4 P4 C20 136.6(6) . .
C24 Fe4 P4 C18 129.5(6) . .
C23 Fe4 P4 C18 -137.6(6) . .
S6 Fe4 P4 C18 -38.3(5) . .
S4 Fe4 P4 C18 33.1(6) . .
Fe3 Fe4 P4 C18 13.9(5) . .
C24 Fe4 P4 C19 12.4(4) . .
C23 Fe4 P4 C19 105.4(4) . .
S6 Fe4 P4 C19 -155.4(4) . .
S4 Fe4 P4 C19 -83.9(5) . .
Fe3 Fe4 P4 C19 -103.1(4) . .
C22 Fe3 S4 C13 -36.0(3) . .
C21 Fe3 S4 C13 151.7(12) . .
P3 Fe3 S4 C13 -130.1(3) . .
S6 Fe3 S4 C13 60.9(3) . .
Fe4 Fe3 S4 C13 110.2(3) . .
C22 Fe3 S4 Fe4 -146.2(2) . .
C21 Fe3 S4 Fe4 41.5(12) . .
P3 Fe3 S4 Fe4 119.70(6) . .
S6 Fe3 S4 Fe4 -49.34(6) . .
C24 Fe4 S4 C13 138.9(3) . .
C23 Fe4 S4 C13 45.9(3) . .
P4 Fe4 S4 C13 -124.6(4) . .
S6 Fe4 S4 C13 -52.9(3) . .
Fe3 Fe4 S4 C13 -102.5(3) . .
C24 Fe4 S4 Fe3 -118.6(2) . .
C23 Fe4 S4 Fe3 148.4(2) . .
P4 Fe4 S4 Fe3 -22.1(3) . .
S6 Fe4 S4 Fe3 49.60(6) . .
C24 Fe4 S6 C14 132.6(12) . .
C23 Fe4 S6 C14 -45.0(4) . .
P4 Fe4 S6 C14 -137.7(3) . .
S4 Fe4 S6 C14 57.3(3) . .
Fe3 Fe4 S6 C14 106.7(3) . .
C24 Fe4 S6 Fe3 26.0(12) . .
C23 Fe4 S6 Fe3 -151.7(2) . .
P4 Fe4 S6 Fe3 115.68(7) . .
S4 Fe4 S6 Fe3 -49.35(6) . .
C22 Fe3 S6 C14 37.9(3) . .
C21 Fe3 S6 C14 134.8(3) . .
P3 Fe3 S6 C14 -120.6(4) . .
S4 Fe3 S6 C14 -57.7(3) . .
Fe4 Fe3 S6 C14 -107.6(3) . .
C22 Fe3 S6 Fe4 145.4(2) . .
C21 Fe3 S6 Fe4 -117.6(2) . .
P3 Fe3 S6 Fe4 -13.0(4) . .
S4 Fe3 S6 Fe4 49.88(6) . .
C12 Fe2 P2 C7 103.4(7) . .
C11 Fe2 P2 C7 12.2(6) . .
P2' Fe2 P2 C7 157.1(9) . .
S3' Fe2 P2 C7 -158.5(6) . .
S1' Fe2 P2 C7 -65.9(15) . .
S1 Fe2 P2 C7 -76.8(16) . .
S3 Fe2 P2 C7 -154.8(6) . .
Fe1 Fe2 P2 C7 -102.3(6) . .
C12 Fe2 P2 C6 -136.3(7) . .
C11 Fe2 P2 C6 132.6(7) . .
P2' Fe2 P2 C6 -82.6(9) . .
S3' Fe2 P2 C6 -38.1(6) . .
S1' Fe2 P2 C6 54.5(15) . .
S1 Fe2 P2 C6 43.6(17) . .
S3 Fe2 P2 C6 -34.4(6) . .
Fe1 Fe2 P2 C6 18.0(6) . .
C12 Fe2 P2 C8 -17.7(7) . .
C11 Fe2 P2 C8 -108.8(6) . .
P2' Fe2 P2 C8 36.0(8) . .
S3' Fe2 P2 C8 80.5(6) . .
S1' Fe2 P2 C8 173.1(15) . .
S1 Fe2 P2 C8 162.1(16) . .
S3 Fe2 P2 C8 84.1(6) . .
Fe1 Fe2 P2 C8 136.6(6) . .
C12 Fe2 P2' C8' -32.6(9) . .
C11 Fe2 P2' C8' -123.5(8) . .
S3' Fe2 P2' C8' 67.3(8) . .
S1' Fe2 P2' C8' 105(2) . .
S1 Fe2 P2' C8' 90.8(19) . .
S3 Fe2 P2' C8' 68.2(8) . .
P2 Fe2 P2' C8' -159.3(11) . .
Fe1 Fe2 P2' C8' 115.2(8) . .
C12 Fe2 P2' C6' -155.8(10) . .
C11 Fe2 P2' C6' 113.2(10) . .
S3' Fe2 P2' C6' -55.9(10) . .
S1' Fe2 P2' C6' -18(2) . .
S1 Fe2 P2' C6' -32(2) . .
S3 Fe2 P2' C6' -55.0(10) . .
P2 Fe2 P2' C6' 77.5(11) . .
Fe1 Fe2 P2' C6' -8.0(10) . .
C12 Fe2 P2' C7' 86.9(9) . .
C11 Fe2 P2' C7' -4.0(9) . .
S3' Fe2 P2' C7' -173.1(8) . .
S1' Fe2 P2' C7' -135(2) . .
S1 Fe2 P2' C7' -149.7(19) . .
S3 Fe2 P2' C7' -172.2(8) . .
P2 Fe2 P2' C7' -39.8(10) . .
Fe1 Fe2 P2' C7' -125.2(8) . .
C10 Fe1 C9 O1 -145(13) . .
S3 Fe1 C9 O1 -49(13) . .
P1 Fe1 C9 O1 125(13) . .
S1 Fe1 C9 O1 35(13) . .
S1' Fe1 C9 O1 38(13) . .
S3' Fe1 C9 O1 -53(13) . .
Fe2 Fe1 C9 O1 -5(13) . .
C9 Fe1 C10 O2 -124(45) . .
S3 Fe1 C10 O2 143(45) . .
P1 Fe1 C10 O2 -30(45) . .
S1 Fe1 C10 O2 55(46) . .
S1' Fe1 C10 O2 43(46) . .
S3' Fe1 C10 O2 131(45) . .
Fe2 Fe1 C10 O2 83(45) . .
C12 Fe2 C11 O3 11(31) . .
P2' Fe2 C11 O3 98(31) . .
S3' Fe2 C11 O3 159(30) . .
S1' Fe2 C11 O3 -93(31) . .
S1 Fe2 C11 O3 -91(31) . .
S3 Fe2 C11 O3 -140(30) . .
P2 Fe2 C11 O3 108(31) . .
Fe1 Fe2 C11 O3 -143(31) . .
C11 Fe2 C12 O4 16(40) . .
P2' Fe2 C12 O4 -85(40) . .
S3' Fe2 C12 O4 -158(40) . .
S1' Fe2 C12 O4 105(40) . .
S1 Fe2 C12 O4 109(40) . .
S3 Fe2 C12 O4 -171(100) . .
P2 Fe2 C12 O4 -71(40) . .
Fe1 Fe2 C12 O4 154(39) . .
C14 S5 C13 S4 65.7(5) . .
Fe3 S4 C13 S5 -78.2(4) . .
Fe4 S4 C13 S5 -3.0(5) . .
C13 S5 C14 S6 -60.8(5) . .
Fe4 S6 C14 S5 -7.3(5) . .
Fe3 S6 C14 S5 69.0(4) . .
C22 Fe3 C21 O5 -98(23) . .
P3 Fe3 C21 O5 -4(23) . .
S4 Fe3 C21 O5 74(23) . .
S6 Fe3 C21 O5 165(23) . .
Fe4 Fe3 C21 O5 111(22) . .
C21 Fe3 C22 O6 -132(7) . .
P3 Fe3 C22 O6 137(7) . .
S4 Fe3 C22 O6 49(7) . .
S6 Fe3 C22 O6 -38(7) . .
Fe4 Fe3 C22 O6 6(7) . .
C24 Fe4 C23 O7 41(11) . .
P4 Fe4 C23 O7 -51(11) . .
S6 Fe4 C23 O7 -140(11) . .
S4 Fe4 C23 O7 132(11) . .
Fe3 Fe4 C23 O7 179(100) . .
C23 Fe4 C24 O8 27(100) . .
P4 Fe4 C24 O8 120(100) . .
S6 Fe4 C24 O8 -151(100) . .
S4 Fe4 C24 O8 -76(100) . .
Fe3 Fe4 C24 O8 -128(100) . .
F7 B2 F5 F7 180.000(1) . 3_666
F8 B2 F5 F7 51.3(6) . 3_666
F8 B2 F5 F7 -128.7(6) 3_666 3_666
F6 B2 F5 F7 119.6(6) 3_666 3_666
F6 B2 F5 F7 -60.4(6) . 3_666
F5 B2 F5 F7 -135(100) 3_666 3_666
F7 B2 F6 F7 180.000(2) . 3_666
F8 B2 F6 F7 -27.7(7) . 3_666
F8 B2 F6 F7 152.3(7) 3_666 3_666
F6 B2 F6 F7 -137(100) 3_666 3_666
F5 B2 F6 F7 72.9(5) . 3_666
F5 B2 F6 F7 -107.1(5) 3_666 3_666
F7 B2 F6 F8 -152.3(7) 3_666 3_666
F7 B2 F6 F8 27.7(7) . 3_666
F8 B2 F6 F8 180.000(8) . 3_666
F6 B2 F6 F8 71(100) 3_666 3_666
F5 B2 F6 F8 -79.5(5) . 3_666
F5 B2 F6 F8 100.5(5) 3_666 3_666
F7 B2 F7 F8 -79(100) 3_666 3_666
F8 B2 F7 F8 180.000(3) . 3_666
F6 B2 F7 F8 148.0(8) 3_666 3_666
F6 B2 F7 F8 -32.0(8) . 3_666
F5 B2 F7 F8 70.2(7) . 3_666
F5 B2 F7 F8 -109.8(7) 3_666 3_666
F7 B2 F7 F6 133(100) 3_666 3_666
F8 B2 F7 F6 32.0(8) . 3_666
F8 B2 F7 F6 -148.0(8) 3_666 3_666
F6 B2 F7 F6 180.000(3) . 3_666
F5 B2 F7 F6 -77.8(6) . 3_666
F5 B2 F7 F6 102.2(6) 3_666 3_666
F7 B2 F7 F5 31(100) 3_666 3_666
F8 B2 F7 F5 -70.2(7) . 3_666
F8 B2 F7 F5 109.8(7) 3_666 3_666
F6 B2 F7 F5 -102.2(6) 3_666 3_666
F6 B2 F7 F5 77.8(6) . 3_666
F5 B2 F7 F5 180.0 . 3_666
F7 B2 F8 F7 180.000(2) . 3_666
F8 B2 F8 F7 81(100) 3_666 3_666
F6 B2 F8 F7 -149.9(8) 3_666 3_666
F6 B2 F8 F7 30.1(8) . 3_666
F5 B2 F8 F7 -67.9(6) . 3_666
F5 B2 F8 F7 112.1(6) 3_666 3_666
F7 B2 F8 F6 149.9(8) 3_666 3_666
F7 B2 F8 F6 -30.1(8) . 3_666
F8 B2 F8 F6 -129(100) 3_666 3_666
F6 B2 F8 F6 180.000(5) . 3_666
F5 B2 F8 F6 81.9(5) . 3_666
F5 B2 F8 F6 -98.1(5) 3_666 3_666
F9 B3 F9 F12 68.4(12) 3_676 3_676
F12 B3 F9 F12 180.0 . 3_676
F11 B3 F9 F12 124.2(9) 3_676 3_676
F11 B3 F9 F12 -55.8(9) . 3_676
F10 B3 F9 F12 -120.7(9) 3_676 3_676
F10 B3 F9 F12 59.3(9) . 3_676
F9 B3 F9 F11 -55.7(7) 3_676 3_676
F12 B3 F9 F11 -124.2(9) 3_676 3_676
F12 B3 F9 F11 55.8(9) . 3_676
F11 B3 F9 F11 180.000(3) . 3_676
F10 B3 F9 F11 115.1(8) 3_676 3_676
F10 B3 F9 F11 -64.9(8) . 3_676
F9 B3 F9 F10 -170.9(9) 3_676 3_676
F12 B3 F9 F10 120.7(9) 3_676 3_676
F12 B3 F9 F10 -59.3(9) . 3_676
F11 B3 F9 F10 -115.1(8) 3_676 3_676
F11 B3 F9 F10 64.9(8) . 3_676
F10 B3 F9 F10 180.000(5) . 3_676
F9 B3 F10 F9 180.000(5) . 3_676
F12 B3 F10 F9 -127.7(8) 3_676 3_676
F12 B3 F10 F9 52.3(8) . 3_676
F11 B3 F10 F9 122.0(7) 3_676 3_676
F11 B3 F10 F9 -58.0(7) . 3_676
F10 B3 F10 F9 112(100) 3_676 3_676
F9 B3 F10 F12 -52.3(8) . 3_676
F9 B3 F10 F12 127.7(8) 3_676 3_676
F12 B3 F10 F12 180.000(9) . 3_676
F11 B3 F10 F12 -110.3(6) 3_676 3_676
F11 B3 F10 F12 69.7(6) . 3_676
F10 B3 F10 F12 -120(100) 3_676 3_676
F9 B3 F10 F11 58.0(7) . 3_676
F9 B3 F10 F11 -122.0(7) 3_676 3_676
F12 B3 F10 F11 110.3(6) 3_676 3_676
F12 B3 F10 F11 -69.7(6) . 3_676
F11 B3 F10 F11 180.000(3) . 3_676
F10 B3 F10 F11 -10(100) 3_676 3_676
F9 B3 F11 F9 180.000(4) . 3_676
F12 B3 F11 F9 129.9(8) 3_676 3_676
F12 B3 F11 F9 -50.1(8) . 3_676
F11 B3 F11 F9 6(100) 3_676 3_676
F10 B3 F11 F9 -120.8(7) 3_676 3_676
F10 B3 F11 F9 59.2(7) . 3_676
F9 B3 F11 F12 50.1(8) . 3_676
F9 B3 F11 F12 -129.9(8) 3_676 3_676
F12 B3 F11 F12 180.000(10) . 3_676
F11 B3 F11 F12 -124(100) 3_676 3_676
F10 B3 F11 F12 109.3(6) 3_676 3_676
F10 B3 F11 F12 -70.7(6) . 3_676
F9 B3 F11 F10 -59.2(7) . 3_676
F9 B3 F11 F10 120.8(7) 3_676 3_676
F12 B3 F11 F10 -109.3(6) 3_676 3_676
F12 B3 F11 F10 70.7(6) . 3_676
F11 B3 F11 F10 126(87) 3_676 3_676
F10 B3 F11 F10 180.000(4) . 3_676
F9 B3 F12 F9 180.000(2) . 3_676
F12 B3 F12 F9 -25(97) 3_676 3_676
F11 B3 F12 F9 -128.0(9) 3_676 3_676
F11 B3 F12 F9 52.0(9) . 3_676
F10 B3 F12 F9 124.5(8) 3_676 3_676
F10 B3 F12 F9 -55.5(8) . 3_676
F9 B3 F12 F11 -52.0(9) . 3_676
F9 B3 F12 F11 128.0(9) 3_676 3_676
F12 B3 F12 F11 103(97) 3_676 3_676
F11 B3 F12 F11 180.000(9) . 3_676
F10 B3 F12 F11 -107.5(6) 3_676 3_676
F10 B3 F12 F11 72.5(6) . 3_676
F9 B3 F12 F10 55.5(8) . 3_676
F9 B3 F12 F10 -124.5(8) 3_676 3_676
F12 B3 F12 F10 -150(97) 3_676 3_676
F11 B3 F12 F10 107.5(6) 3_676 3_676
F11 B3 F12 F10 -72.5(6) . 3_676
F10 B3 F12 F10 180.000(13) . 3_676
C9 Fe1 S1 C1 -26.5(10) . .
C10 Fe1 S1 C1 154(2) . .
S3 Fe1 S1 C1 65.3(9) . .
P1 Fe1 S1 C1 -120.2(9) . .
S1' Fe1 S1 C1 -163(14) . .
S3' Fe1 S1 C1 78.4(9) . .
Fe2 Fe1 S1 C1 122.9(12) . .
C9 Fe1 S1 Fe2 -149.4(4) . .
C10 Fe1 S1 Fe2 31(3) . .
S3 Fe1 S1 Fe2 -57.6(3) . .
P1 Fe1 S1 Fe2 116.9(3) . .
S1' Fe1 S1 Fe2 74(13) . .
S3' Fe1 S1 Fe2 -44.5(3) . .
C12 Fe2 S1 C1 49.0(14) . .
C11 Fe2 S1 C1 141.2(13) . .
P2' Fe2 S1 C1 -73(2) . .
S3' Fe2 S1 C1 -50.1(13) . .
S1' Fe2 S1 C1 163(14) . .
S3 Fe2 S1 C1 -49.5(13) . .
P2 Fe2 S1 C1 -130.8(12) . .
Fe1 Fe2 S1 C1 -100.8(14) . .
C12 Fe2 S1 Fe1 149.8(4) . .
C11 Fe2 S1 Fe1 -118.0(4) . .
P2' Fe2 S1 Fe1 28(2) . .
S3' Fe2 S1 Fe1 50.7(4) . .
S1' Fe2 S1 Fe1 -96(12) . .
S3 Fe2 S1 Fe1 51.3(3) . .
P2 Fe2 S1 Fe1 -30.0(17) . .
Fe1 S1 C1 S2 -83.5(12) . .
Fe2 S1 C1 S2 -5.0(17) . .
S3 C2 S2 C1 -60.0(10) . .
S1 C1 S2 C2 66.8(11) . .
S2 C2 S3 Fe1 67.5(10) . .
S2 C2 S3 Fe2 -11.3(12) . .
C9 Fe1 S3 C2 36.7(6) . .
C10 Fe1 S3 C2 133.6(5) . .
P1 Fe1 S3 C2 -97.7(10) . .
S1 Fe1 S3 C2 -57.4(6) . .
S1' Fe1 S3 C2 -60.6(6) . .
S3' Fe1 S3 C2 -160.1(14) . .
Fe2 Fe1 S3 C2 -112.0(5) . .
C9 Fe1 S3 Fe2 148.7(3) . .
C10 Fe1 S3 Fe2 -114.4(2) . .
P1 Fe1 S3 Fe2 14.3(10) . .
S1 Fe1 S3 Fe2 54.6(4) . .
S1' Fe1 S3 Fe2 51.4(4) . .
S3' Fe1 S3 Fe2 -48.1(10) . .
C12 Fe2 S3 C2 -44.7(8) . .
C11 Fe2 S3 C2 106.3(14) . .
P2' Fe2 S3 C2 -130.6(6) . .
S3' Fe2 S3 C2 -126.8(13) . .
S1' Fe2 S3 C2 58.0(8) . .
S1 Fe2 S3 C2 55.6(8) . .
P2 Fe2 S3 C2 -143.1(6) . .
Fe1 Fe2 S3 C2 109.9(6) . .
C12 Fe2 S3 Fe1 -154.5(5) . .
C11 Fe2 S3 Fe1 -3.5(14) . .
P2' Fe2 S3 Fe1 119.57(19) . .
S3' Fe2 S3 Fe1 123.3(11) . .
S1' Fe2 S3 Fe1 -51.9(4) . .
S1 Fe2 S3 Fe1 -54.2(5) . .
P2 Fe2 S3 Fe1 107.01(13) . .
S2' C1' S1' Fe1 -78.5(13) . .
S2' C1' S1' Fe2 -6.4(15) . .
C9 Fe1 S1' C1' -46.3(10) . .
C10 Fe1 S1' C1' 146.5(17) . .
S3 Fe1 S1' C1' 45.5(9) . .
P1 Fe1 S1' C1' -139.6(9) . .
S1 Fe1 S1' C1' -2(12) . .
S3' Fe1 S1' C1' 58.7(9) . .
Fe2 Fe1 S1' C1' 100.5(10) . .
C9 Fe1 S1' Fe2 -146.8(4) . .
C10 Fe1 S1' Fe2 46(2) . .
S3 Fe1 S1' Fe2 -55.0(3) . .
P1 Fe1 S1' Fe2 119.9(3) . .
S1 Fe1 S1' Fe2 -103(13) . .
S3' Fe1 S1' Fe2 -41.8(3) . .
C12 Fe2 S1' C1' 46.2(11) . .
C11 Fe2 S1' C1' 137.6(10) . .
P2' Fe2 S1' C1' -90(2) . .
S3' Fe2 S1' C1' -53.8(10) . .
S1 Fe2 S1' C1' -20(12) . .
S3 Fe2 S1' C1' -52.8(9) . .
P2 Fe2 S1' C1' -144.7(9) . .
Fe1 Fe2 S1' C1' -101.5(11) . .
C12 Fe2 S1' Fe1 147.8(4) . .
C11 Fe2 S1' Fe1 -120.9(4) . .
P2' Fe2 S1' Fe1 11(2) . .
S3' Fe2 S1' Fe1 47.7(4) . .
S1 Fe2 S1' Fe1 81(12) . .
S3 Fe2 S1' Fe1 48.8(3) . .
P2 Fe2 S1' Fe1 -43.2(15) . .
S1' C1' S2' C2' 67.9(13) . .
S3' C2' S2' C1' -60.9(10) . .
S2' C2' S3' Fe2 -4.9(10) . .
S2' C2' S3' Fe1 69.0(9) . .
C12 Fe2 S3' C2' -44.5(8) . .
C11 Fe2 S3' C2' 168.5(14) . .
P2' Fe2 S3' C2' -128.3(6) . .
S1' Fe2 S3' C2' 60.3(7) . .
S1 Fe2 S3' C2' 58.0(7) . .
S3 Fe2 S3' C2' 55.6(11) . .
P2 Fe2 S3' C2' -140.6(6) . .
Fe1 Fe2 S3' C2' 105.1(6) . .
C12 Fe2 S3' Fe1 -149.6(5) . .
C11 Fe2 S3' Fe1 63.5(14) . .
P2' Fe2 S3' Fe1 126.60(19) . .
S1' Fe2 S3' Fe1 -44.7(4) . .
S1 Fe2 S3' Fe1 -47.1(5) . .
S3 Fe2 S3' Fe1 -49.5(10) . .
P2 Fe2 S3' Fe1 114.32(12) . .
C9 Fe1 S3' C2' 38.5(5) . .
C10 Fe1 S3' C2' 135.4(5) . .
S3 Fe1 S3' C2' 21.1(10) . .
P1 Fe1 S3' C2' -135.0(5) . .
S1 Fe1 S3' C2' -55.2(6) . .
S1' Fe1 S3' C2' -59.0(6) . .
Fe2 Fe1 S3' C2' -103.7(5) . .
C9 Fe1 S3' Fe2 142.1(3) . .
C10 Fe1 S3' Fe2 -121.0(2) . .
S3 Fe1 S3' Fe2 124.7(11) . .
P1 Fe1 S3' Fe2 -31.4(5) . .
S1 Fe1 S3' Fe2 48.5(4) . .
S1' Fe1 S3' Fe2 44.6(4) . .
